data_7009293
loop_
_publ_author_name
'Barton, Andrew J.'
'Genge, Anthony R. J.'
'Levason, William'
'Reid, Gillian'

_publ_section_title
;
 Synthesis and structures of bismuth(III) complexes involving thio- and
 seleno-ether ligands
;
_journal_issue 6
_journal_name_full 'Journal of the Chemical Society, Dalton Transactions'
_journal_page_first 859
_journal_paper_doi 10.1039/a909803h
_journal_year 2000
_chemical_formula_moiety 'C8 H20 Bi Br3 S4 '
_chemical_formula_structural '[BiBr3{MeSe(CH2)2SeMe}2]'
_chemical_formula_sum 'C8 H20 Bi Br3 S4'
_chemical_formula_weight 693.18
_space_group_IT_number 19
_symmetry_cell_setting orthorhombic
_symmetry_Int_Tables_number 19
_symmetry_space_group_name_Hall 'P 2ac 2ab'
_symmetry_space_group_name_H-M 'P 21 21 21'
_audit_creation_date 19100-01-10
_audit_creation_method 'by teXsan v1.8'
_audit_update_record
;
?
;
_cell_angle_alpha 90
_cell_angle_beta 90
_cell_angle_gamma 90
_cell_formula_units_Z 4
_cell_length_a 13.040(1)
_cell_length_b 14.493(2)
_cell_length_c 9.883(2)
_cell_measurement_reflns_used 25
_cell_measurement_temperature 150.1
_cell_measurement_theta_max 17.0
_cell_measurement_theta_min 10.2
_cell_volume 1867.8(5)
_computing_cell_refinement 'MSC/AFC Diffractometer Control'
_computing_data_collection 'MSC/AFC Diffractometer Control'
_computing_data_reduction 'teXsan (MSC, 1992-1997)'
_computing_publication_material 'teXsan (MSC, 1992-1997)'
_computing_structure_refinement 'teXsan (MSC, 1992-1997)'
_computing_structure_solution
;
SHELXS86 (Sheldrick, 1985)
;
_diffrn_ambient_temperature 150.1
_diffrn_measurement_device_type 'Rigaku AFC7S'
_diffrn_measurement_method \w-2\q
_diffrn_orient_matrix_UB_11 0.06558
_diffrn_orient_matrix_UB_12 -0.02007
_diffrn_orient_matrix_UB_13 -0.04341
_diffrn_orient_matrix_UB_21 -0.01534
_diffrn_orient_matrix_UB_22 -0.06547
_diffrn_orient_matrix_UB_23 0.02474
_diffrn_orient_matrix_UB_31 -0.03667
_diffrn_orient_matrix_UB_32 -0.00851
_diffrn_orient_matrix_UB_33 -0.08798
_diffrn_radiation_detector 'scintillation counter'
_diffrn_radiation_monochromator graphite
_diffrn_radiation_source 'X-ray tube'
_diffrn_radiation_type 'Mo K\a'
_diffrn_radiation_wavelength 0.71073
_diffrn_reflns_av_R_equivalents 0.00000
_diffrn_reflns_limit_h_max 15
_diffrn_reflns_limit_h_min 0
_diffrn_reflns_limit_k_max 17
_diffrn_reflns_limit_k_min 0
_diffrn_reflns_limit_l_max 11
_diffrn_reflns_limit_l_min 0
_diffrn_reflns_number 1907
_diffrn_reflns_reduction_process 'Lp corrections applied'
_diffrn_reflns_theta_max 24.97
_diffrn_reflns_theta_min 2.06
_diffrn_standards_decay_% -0.04
_diffrn_standards_interval_count 150
_diffrn_standards_number 3
_exptl_absorpt_coefficient_mu 16.285
_exptl_absorpt_correction_T_max 1.000
_exptl_absorpt_correction_T_min 0.807
_exptl_absorpt_correction_type psi-scan
_exptl_absorpt_process_details
;
(North,Phillips & Matthews, 1968)
;
_exptl_crystal_colour yellow
_exptl_crystal_density_diffrn 2.465
_exptl_crystal_density_meas ?
_exptl_crystal_description block
_exptl_crystal_F_000 1280.00
_exptl_crystal_size_max 0.59
_exptl_crystal_size_mid 0.15
_exptl_crystal_size_min 0.13
_refine_diff_density_max 1.57
_refine_diff_density_min -2.43
_refine_ls_extinction_method none
_refine_ls_goodness_of_fit_ref 1.919
_refine_ls_hydrogen_treatment noref
_refine_ls_matrix_type full
_refine_ls_number_constraints 0
_refine_ls_number_parameters 145
_refine_ls_number_reflns 1548
_refine_ls_number_restraints 0
_refine_ls_R_factor_gt 0.0354
_refine_ls_shift/su_max 0.0162
_refine_ls_shift/su_mean 0.0000
_refine_ls_structure_factor_coef F
_refine_ls_weighting_details 'w = 1/[\s^2^(Fo) + 0.00001|Fo|^2^]'
_refine_ls_weighting_scheme sigma
_refine_ls_wR_factor_ref 0.0436
_reflns_number_gt 1548
_reflns_number_total 1907
_reflns_threshold_expression I>2.00\s(I)
_cod_data_source_file a909803h.txt
_cod_data_source_block bibr3_[(BiBr3)n(MeS(CH2)2S
_cod_original_sg_symbol_H-M 'P 21 21 21 '
_cod_original_formula_sum 'C8 H20 Bi Br3 S4 '
_cod_database_code 7009293

loop_
_symmetry_equiv_pos_as_xyz
'   +x,   +y,   +z'
'1/2-x,   -y,1/2+z'
'1/2+x,1/2-y,   -z'
'   -x,1/2+y,1/2-z'

loop_
_atom_site_label
_atom_site_fract_x
_atom_site_fract_y
_atom_site_fract_z
_atom_site_U_iso_or_equiv
_atom_site_occupancy
_atom_site_refinement_flags
_atom_site_adp_type
_atom_site_calc_flag
_atom_site_calc_attached_atom
Bi(1) -0.02396(4) -0.49510(3) -0.04408(5) 0.0183(1) 1.000 . Uani d ?
Br(1) 0.0726(1) -0.4326(1) -0.2816(1) 0.0310(4) 1.000 . Uani d ?
Br(2) 0.1195(1) -0.6312(1) 0.0338(2) 0.0379(5) 1.000 . Uani d ?
Br(3) -0.1853(1) -0.3690(1) -0.0512(2) 0.0350(4) 1.000 . Uani d ?
S(1) 0.1210(3) -0.3534(3) 0.0567(5) 0.033(1) 1.000 . Uani d ?
S(2) -0.0615(3) -0.4608(3) 0.2605(4) 0.035(1) 1.000 . Uani d ?
S(3) -0.1579(3) -0.6421(2) 0.0770(3) 0.0231(9) 1.000 . Uani d ?
S(4) -0.1031(3) -0.6068(2) -0.2664(3) 0.0239(9) 1.000 . Uani d ?
C(1) 0.248(1) -0.392(1) -0.001(2) 0.042(5) 1.000 . Uani d ?
C(2) 0.135(1) -0.378(1) 0.238(2) 0.053(4) 1.000 . Uani d ?
C(3) 0.027(2) -0.368(1) 0.302(1) 0.046(4) 1.000 . Uani d ?
C(4) -0.014(1) -0.560(1) 0.360(1) 0.049(5) 1.000 . Uani d ?
C(5) -0.290(1) -0.609(1) 0.073(1) 0.033(4) 1.000 . Uani d ?
C(6) -0.153(1) -0.7275(9) -0.056(1) 0.028(4) 1.000 . Uani d ?
C(7) -0.186(1) -0.6935(9) -0.194(1) 0.026(4) 1.000 . Uani d ?
C(8) 0.009(1) -0.6778(9) -0.306(1) 0.030(4) 1.000 . Uani d ?
H(1) 0.2559 -0.4559 0.0187 0.051 1.000 . Uiso c ?
H(2) 0.2537 -0.3826 -0.0957 0.051 1.000 . Uiso c ?
H(3) 0.2996 -0.3579 0.0446 0.051 1.000 . Uiso c ?
H(4) 0.1602 -0.4394 0.2509 0.063 1.000 . Uiso c ?
H(5) 0.1814 -0.3357 0.2786 0.063 1.000 . Uiso c ?
H(6) -0.0014 -0.3118 0.2718 0.056 1.000 . Uiso c ?
H(7) 0.0351 -0.3667 0.3977 0.056 1.000 . Uiso c ?
H(8) -0.0566 -0.6117 0.3446 0.059 1.000 . Uiso c ?
H(9) 0.0543 -0.5738 0.3330 0.059 1.000 . Uiso c ?
H(10) -0.0147 -0.5444 0.4534 0.059 1.000 . Uiso c ?
H(11) -0.3025 -0.5628 0.1392 0.040 1.000 . Uiso c ?
H(12) -0.3064 -0.5850 -0.0143 0.040 1.000 . Uiso c ?
H(13) -0.3321 -0.6611 0.0907 0.040 1.000 . Uiso c ?
H(14) -0.0847 -0.7492 -0.0632 0.034 1.000 . Uiso c ?
H(15) -0.1970 -0.7772 -0.0316 0.034 1.000 . Uiso c ?
H(16) -0.2528 -0.6681 -0.1857 0.031 1.000 . Uiso c ?
H(17) -0.1877 -0.7449 -0.2535 0.031 1.000 . Uiso c ?
H(18) 0.0336 -0.7056 -0.2258 0.036 1.000 . Uiso c ?
H(19) -0.0106 -0.7245 -0.3689 0.036 1.000 . Uiso c ?
H(20) 0.0605 -0.6402 -0.3449 0.036 1.000 . Uiso c ?

loop_
_atom_site_aniso_label
_atom_site_aniso_U_11
_atom_site_aniso_U_22
_atom_site_aniso_U_33
_atom_site_aniso_U_12
_atom_site_aniso_U_13
_atom_site_aniso_U_23
Bi(1) 0.0243(2) 0.0157(2) 0.0148(2) 0.0013(3) 0.0003(2) -0.0002(3)
Br(1) 0.0472(9) 0.0241(7) 0.0218(7) -0.0090(7) 0.0091(8) 0.0007(6)
Br(2) 0.0346(9) 0.0321(8) 0.047(1) 0.0121(7) -0.006(1) 0.0012(9)
Br(3) 0.0391(9) 0.0349(8) 0.0309(8) 0.0158(7) 0.0048(9) 0.0067(8)
S(1) 0.034(2) 0.027(2) 0.037(2) -0.006(2) -0.009(2) -0.003(2)
S(2) 0.054(3) 0.037(2) 0.015(2) 0.004(2) -0.005(2) -0.004(2)
S(3) 0.033(2) 0.022(2) 0.014(2) -0.003(2) 0.002(2) 0.002(1)
S(4) 0.038(2) 0.020(2) 0.013(2) -0.001(2) 0.000(2) 0.001(1)
C(1) 0.030(6) 0.05(1) 0.04(1) 0.003(7) -0.012(6) 0.009(8)
C(2) 0.067(9) 0.06(1) 0.035(4) -0.01(1) -0.040(8) -0.025(8)
C(3) 0.08(1) 0.036(8) 0.022(8) -0.014(7) -0.013(9) -0.010(7)
C(4) 0.08(1) 0.047(9) 0.015(7) 0.001(9) -0.023(9) 0.014(6)
C(5) 0.031(4) 0.040(9) 0.028(9) -0.005(7) 0.005(7) -0.008(7)
C(6) 0.034(8) 0.022(7) 0.029(6) -0.005(6) 0.005(7) -0.011(4)
C(7) 0.031(8) 0.019(7) 0.029(7) -0.003(5) 0.006(6) -0.011(5)
C(8) 0.039(8) 0.023(7) 0.028(7) -0.004(5) 0.015(7) -0.002(6)

loop_
_atom_type_symbol
_atom_type_oxidation_number
_atom_type_number_in_cell
_atom_type_scat_dispersion_real
_atom_type_scat_dispersion_imag
_atom_type_scat_source
C 0 32 0.002 0.002
;International Tables for Crystallography
(1992, Vol. C, Tables 4.2.6.8 and 6.1.1.1)
;
H 0 80 0.000 0.000
;International Tables for Crystallography
(1992, Vol. C, Table 6.1.1.2)
;
S 0 16 0.110 0.124
;International Tables for Crystallography
(1992, Vol. C, Tables 4.2.6.8 and 6.1.1.1)
;
Br 0 12 -0.374 2.456
;International Tables for Crystallography
(1992, Vol. C, Tables 4.2.6.8 and 6.1.1.1)
;
Bi 0 4 -4.861 10.559
;International Tables for Crystallography
(1992, Vol. C, Tables 4.2.6.8 and 6.1.1.1)
;

loop_
_geom_angle_atom_site_label_1
_geom_angle_atom_site_label_2
_geom_angle_atom_site_label_3
_geom_angle
_geom_angle_site_symmetry_1
_geom_angle_site_symmetry_2
_geom_angle_site_symmetry_3
_geom_angle_publ_flag
Br(1) Bi(1) Br(2) 98.96(7) . . . yes
Br(1) Bi(1) Br(3) 96.07(7) . . . yes
Br(1) Bi(1) S(1) 76.8(1) . . . yes
Br(1) Bi(1) S(2) 146.3(1) . . . yes
Br(1) Bi(1) S(3) 145.2(1) . . . yes
Br(1) Bi(1) S(4) 73.1(1) . . . yes
Br(2) Bi(1) Br(3) 164.63(7) . . . yes
Br(2) Bi(1) S(1) 88.3(1) . . . yes
Br(2) Bi(1) S(2) 87.2(1) . . . yes
Br(2) Bi(1) S(3) 77.4(1) . . . yes
Br(2) Bi(1) S(4) 93.0(1) . . . yes
Br(3) Bi(1) S(1) 92.1(1) . . . yes
Br(3) Bi(1) S(2) 78.4(1) . . . yes
Br(3) Bi(1) S(3) 92.1(1) . . . yes
Br(3) Bi(1) S(4) 94.5(1) . . . yes
S(1) Bi(1) S(2) 70.3(2) . . . yes
S(1) Bi(1) S(3) 136.8(2) . . . yes
S(1) Bi(1) S(4) 149.7(2) . . . yes
S(2) Bi(1) S(3) 68.5(1) . . . yes
S(2) Bi(1) S(4) 140.1(1) . . . yes
S(3) Bi(1) S(4) 72.6(1) . . . yes
Bi(1) S(1) C(1) 105.0(8) . . . yes
Bi(1) S(1) C(2) 104.8(8) . . . yes
C(1) S(1) C(2) 99(1) . . . yes
Bi(1) S(2) C(3) 103.8(7) . . . yes
Bi(1) S(2) C(4) 109.9(7) . . . yes
C(3) S(2) C(4) 104(1) . . . yes
Bi(1) S(3) C(5) 111.0(7) . . . yes
Bi(1) S(3) C(6) 100.1(6) . . . yes
C(5) S(3) C(6) 101.4(9) . . . yes
Bi(1) S(4) C(7) 107.3(6) . . . yes
Bi(1) S(4) C(8) 101.1(7) . . . yes
C(7) S(4) C(8) 99.8(9) . . . yes
S(1) C(1) H(1) 108.9 . . . no
S(1) C(1) H(2) 109.1 . . . no
S(1) C(1) H(3) 109.3 . . . no
H(1) C(1) H(2) 109.6 . . . no
H(1) C(1) H(3) 109.8 . . . no
H(2) C(1) H(3) 110.2 . . . no
S(1) C(2) C(3) 107(2) . . . yes
S(1) C(2) H(4) 110.4 . . . no
S(1) C(2) H(5) 111.2 . . . no
C(3) C(2) H(4) 111.1 . . . no
C(3) C(2) H(5) 112.2 . . . no
H(4) C(2) H(5) 105.4 . . . no
S(2) C(3) C(2) 115(2) . . . yes
S(2) C(3) H(6) 109.4 . . . no
S(2) C(3) H(7) 109.4 . . . no
C(2) C(3) H(6) 105.4 . . . no
C(2) C(3) H(7) 107.3 . . . no
H(6) C(3) H(7) 110.5 . . . no
S(2) C(4) H(8) 109.6 . . . no
S(2) C(4) H(9) 109.1 . . . no
S(2) C(4) H(10) 109.1 . . . no
H(8) C(4) H(9) 110.0 . . . no
H(8) C(4) H(10) 109.9 . . . no
H(9) C(4) H(10) 109.2 . . . no
S(3) C(5) H(11) 109.3 . . . no
S(3) C(5) H(12) 108.8 . . . no
S(3) C(5) H(13) 109.1 . . . no
H(11) C(5) H(12) 109.9 . . . no
H(11) C(5) H(13) 110.2 . . . no
H(12) C(5) H(13) 109.4 . . . no
S(3) C(6) C(7) 115(1) . . . yes
S(3) C(6) H(14) 107.9 . . . no
S(3) C(6) H(15) 107.9 . . . no
C(7) C(6) H(14) 108.2 . . . no
C(7) C(6) H(15) 108.4 . . . no
H(14) C(6) H(15) 109.2 . . . no
S(4) C(7) C(6) 115(1) . . . yes
S(4) C(7) H(16) 108.1 . . . no
S(4) C(7) H(17) 108.4 . . . no
C(6) C(7) H(16) 108.0 . . . no
C(6) C(7) H(17) 108.3 . . . no
H(16) C(7) H(17) 109.4 . . . no
S(4) C(8) H(18) 109.4 . . . no
S(4) C(8) H(19) 109.6 . . . no
S(4) C(8) H(20) 109.3 . . . no
H(18) C(8) H(19) 109.7 . . . no
H(18) C(8) H(20) 109.2 . . . no
H(19) C(8) H(20) 109.6 . . . no

loop_
_geom_bond_atom_site_label_1
_geom_bond_atom_site_label_2
_geom_bond_distance
_geom_bond_site_symmetry_1
_geom_bond_site_symmetry_2
_geom_bond_publ_flag
Bi(1) Br(1) 2.813(2) . . yes
Bi(1) Br(2) 2.826(2) . . yes
Bi(1) Br(3) 2.787(2) . . yes
Bi(1) S(1) 2.963(5) . . yes
Bi(1) S(2) 3.090(5) . . yes
Bi(1) S(3) 3.004(5) . . yes
Bi(1) S(4) 2.918(5) . . yes
S(1) C(1) 1.84(2) . . yes
S(1) C(2) 1.84(2) . . yes
S(2) C(3) 1.82(2) . . yes
S(2) C(4) 1.85(2) . . yes
S(3) C(5) 1.79(2) . . yes
S(3) C(6) 1.81(2) . . yes
S(4) C(7) 1.81(2) . . yes
S(4) C(8) 1.83(2) . . yes
C(1) H(1) 0.95 . . no
C(1) H(2) 0.95 . . no
C(1) H(3) 0.94 . . no
C(2) C(3) 1.55(3) . . yes
C(2) H(4) 0.98 . . no
C(2) H(5) 0.97 . . no
C(3) H(6) 0.94 . . no
C(3) H(7) 0.94 . . no
C(4) H(8) 0.94 . . no
C(4) H(9) 0.95 . . no
C(4) H(10) 0.95 . . no
C(5) H(11) 0.94 . . no
C(5) H(12) 0.95 . . no
C(5) H(13) 0.95 . . no
C(6) C(7) 1.51(3) . . yes
C(6) H(14) 0.95 . . no
C(6) H(15) 0.95 . . no
C(7) H(16) 0.95 . . no
C(7) H(17) 0.95 . . no
C(8) H(18) 0.95 . . no
C(8) H(19) 0.95 . . no
C(8) H(20) 0.95 . . no

loop_
_geom_contact_atom_site_label_1
_geom_contact_atom_site_label_2
_geom_contact_distance
_geom_contact_site_symmetry_1
_geom_contact_site_symmetry_2
_geom_contact_publ_flag
Br(1) C(6) 3.54(2) . 4_554 no
Br(2) H(15) 2.7378 . 3_535 no
S(1) H(19) 3.0073 . 4_554 no
S(2) H(12) 2.8922 . 2_445 no
S(4) H(11) 2.9094 . 2_444 no
C(1) H(20) 2.9696 . 2_545 no
C(6) H(7) 2.9725 . 4_545 no
C(8) H(3) 2.9518 . 2_544 no
H(2) H(17) 2.6363 . 4_554 no
H(2) H(9) 2.6794 . 2_544 no
H(3) H(20) 2.1280 . 2_545 no
H(5) H(15) 2.6369 . 4 no
H(7) H(14) 2.4394 . 4 no
H(10) H(20) 2.6218 . 1_556 no
